data_4515947
loop_
_publ_author_name
'Baig, Moghal Zubair Khalid'
'Prusti, Banchhanidhi'
'Roy, Durba'
'Sahu, Prabhat Kumar'
'Sarkar, Moloy'
'Sharma, Aayushi'
'Chakravarty, Manab'

_publ_section_title
;
 Weak Donor-/Strong Acceptor-Linked Anthracenyl \p-Conjugates as
 Solvato(fluoro)chromophore and AEEgens: Contrast between Nitro and Cyano
 Functionality.
;
_journal_issue 8
_journal_name_full 'ACS omega'
_journal_page_first 9114
_journal_page_last 9125
_journal_paper_doi 10.1021/acsomega.8b01258
_journal_volume 3
_journal_year 2018
_chemical_formula_moiety 'C31 H25 N O2'
_chemical_formula_sum 'C31 H25 N O2'
_chemical_formula_weight 443.52
_space_group_crystal_system monoclinic
_space_group_IT_number 14
_space_group_name_Hall '-P 2ybc'
_space_group_name_H-M_alt 'P 1 21/c 1'
_atom_sites_solution_hydrogens geom
_atom_sites_solution_primary iterative
_audit_creation_date 2018-06-26
_audit_creation_method
;
Olex2 1.2
(compiled 2017.08.10 svn.r3458 for OlexSys, GUI svn.r5381)
;
_cell_angle_alpha 90
_cell_angle_beta 99.218(6)
_cell_angle_gamma 90
_cell_formula_units_Z 4
_cell_length_a 19.4514(14)
_cell_length_b 8.0224(6)
_cell_length_c 14.5787(10)
_cell_measurement_reflns_used 8301
_cell_measurement_temperature 293.0
_cell_measurement_theta_max 29.1470
_cell_measurement_theta_min 4.9590
_cell_volume 2245.6(3)
_computing_molecular_graphics 'Olex2 (Dolomanov et al., 2009)'
_computing_publication_material 'Olex2 (Dolomanov et al., 2009)'
_computing_structure_refinement 'ShelXL (Sheldrick, 2015)'
_computing_structure_solution 'olex2.solve (Bourhis et al., 2015)'
_diffrn_ambient_temperature 293.0
_diffrn_measured_fraction_theta_full 0.993
_diffrn_measured_fraction_theta_max 0.864
_diffrn_measurement_device_type 'XtaLAB Pro: Kappa dual home/near'
_diffrn_measurement_method '\w scans'
_diffrn_radiation_type MoK\a
_diffrn_radiation_wavelength 0.71073
_diffrn_reflns_av_R_equivalents 0.0262
_diffrn_reflns_av_unetI/netI 0.0268
_diffrn_reflns_Laue_measured_fraction_full 0.993
_diffrn_reflns_Laue_measured_fraction_max 0.864
_diffrn_reflns_limit_h_max 22
_diffrn_reflns_limit_h_min -25
_diffrn_reflns_limit_k_max 10
_diffrn_reflns_limit_k_min -10
_diffrn_reflns_limit_l_max 15
_diffrn_reflns_limit_l_min -19
_diffrn_reflns_number 17614
_diffrn_reflns_point_group_measured_fraction_full 0.993
_diffrn_reflns_point_group_measured_fraction_max 0.864
_diffrn_reflns_theta_full 25.000
_diffrn_reflns_theta_max 29.198
_diffrn_reflns_theta_min 4.919
_exptl_absorpt_coefficient_mu 0.081
_exptl_absorpt_correction_T_max 1.00000
_exptl_absorpt_correction_T_min 0.82043
_exptl_absorpt_correction_type multi-scan
_exptl_absorpt_process_details
;
CrysAlisPro 1.171.39.7e (Rigaku Oxford Diffraction, 2015)
Empirical absorption correction using spherical harmonics,
 implemented in SCALE3 ABSPACK scaling algorithm.
;
_exptl_crystal_colour 'clear light orange'
_exptl_crystal_colour_lustre clear
_exptl_crystal_colour_modifier light
_exptl_crystal_colour_primary orange
_exptl_crystal_density_diffrn 1.312
_exptl_crystal_description plate
_exptl_crystal_F_000 936
_exptl_crystal_size_max 0.24
_exptl_crystal_size_mid 0.14
_exptl_crystal_size_min 0.05
_refine_diff_density_max 0.348
_refine_diff_density_min -0.266
_refine_diff_density_rms 0.049
_refine_ls_extinction_method none
_refine_ls_goodness_of_fit_ref 1.025
_refine_ls_hydrogen_treatment constr
_refine_ls_matrix_type full
_refine_ls_number_parameters 310
_refine_ls_number_reflns 5245
_refine_ls_number_restraints 0
_refine_ls_restrained_S_all 1.025
_refine_ls_R_factor_all 0.0566
_refine_ls_R_factor_gt 0.0463
_refine_ls_shift/su_max 0.000
_refine_ls_shift/su_mean 0.000
_refine_ls_structure_factor_coef Fsqd
_refine_ls_weighting_details 'w=1/[\s^2^(Fo^2^)+(0.0611P)^2^+1.3544P] where P=(Fo^2^+2Fc^2^)/3'
_refine_ls_weighting_scheme calc
_refine_ls_wR_factor_gt 0.1214
_refine_ls_wR_factor_ref 0.1274
_reflns_Friedel_coverage 0.000
_reflns_number_gt 4371
_reflns_number_total 5245
_reflns_threshold_expression 'I > 2\s(I)'
_cod_data_source_file ao8b01258_si_002.cif
_cod_data_source_block 3
_cod_database_code 4515947
_shelx_shelxl_version_number 2018/1
_shelx_space_group_comment
;
The symmetry employed for this shelxl refinement is uniquely defined
by the following loop, which should always be used as a source of
symmetry information in preference to the above space-group names.
They are only intended as comments.
;
_shelx_estimated_absorpt_t_max 0.996
_shelx_estimated_absorpt_t_min 0.981
_olex2_refinement_description
;
1. Fixed Uiso
 At 1.2 times of:
  All C(H) groups
 At 1.5 times of:
  All C(H,H,H) groups
2.a Aromatic/amide H refined with riding coordinates:
 C7(H7), C13(H13), C14(H14), C5(H5), C25(H25), C20(H20), C8(H8), C19(H19),
 C12(H12), C21(H21), C27(H27), C11(H11), C18(H18), C2(H2), C3(H3), C4(H4)
2.b Idealised Me refined as rotating group:
 C31(H31A,H31B,H31C), C30(H30A,H30B,H30C), C29(H29A,H29B,H29C)
;
_olex2_submission_special_instructions 'No special instructions were received <<THE END>>'

loop_
_space_group_symop_operation_xyz
'x, y, z'
'-x, y+1/2, -z+1/2'
'-x, -y, -z'
'x, -y-1/2, z-1/2'

loop_
_atom_site_label
_atom_site_type_symbol
_atom_site_fract_x
_atom_site_fract_y
_atom_site_fract_z
_atom_site_U_iso_or_equiv
_atom_site_adp_type
_atom_site_occupancy
_atom_site_site_symmetry_order
_atom_site_calc_flag
_atom_site_refinement_flags_posn
O1 O -0.00384(6) 0.20911(16) 0.60038(8) 0.0310(3) Uani 1 1 d .
O2 O -0.10946(6) 0.2998(2) 0.58488(9) 0.0447(4) Uani 1 1 d .
C6 C 0.00678(7) 0.28655(17) 0.41651(10) 0.0176(3) Uani 1 1 d .
C9 C 0.19259(7) 0.10703(16) 0.48575(9) 0.0153(3) Uani 1 1 d .
C16 C 0.30835(6) -0.11240(16) 0.53461(9) 0.0148(3) Uani 1 1 d .
C7 C 0.06552(7) 0.17909(18) 0.45702(9) 0.0184(3) Uani 1 1 d .
H7 H 0.055599 0.080518 0.485829 0.022 Uiso 1 1 calc R
C13 C 0.34210(7) 0.04350(18) 0.30555(9) 0.0187(3) Uani 1 1 d .
H13 H 0.373949 0.027669 0.265089 0.022 Uiso 1 1 calc R
C14 C 0.34878(7) -0.04354(17) 0.38650(9) 0.0172(3) Uani 1 1 d .
H14 H 0.385586 -0.117997 0.400764 0.021 Uiso 1 1 calc R
C17 C 0.25985(7) -0.08940(16) 0.59578(9) 0.0153(3) Uani 1 1 d .
C5 C 0.00514(8) 0.34849(19) 0.32675(10) 0.0231(3) Uani 1 1 d .
H5 H 0.041999 0.324018 0.295494 0.028 Uiso 1 1 calc R
C24 C 0.43429(7) -0.16716(17) 0.59755(9) 0.0162(3) Uani 1 1 d .
C15 C 0.30051(6) -0.02349(16) 0.45051(9) 0.0146(3) Uani 1 1 d .
C25 C 0.48897(7) -0.27827(18) 0.62351(9) 0.0183(3) Uani 1 1 d .
H25 H 0.532691 -0.236480 0.647872 0.022 Uiso 1 1 calc R
C22 C 0.20135(7) 0.02086(16) 0.57148(9) 0.0153(3) Uani 1 1 d .
C20 C 0.16331(7) -0.04757(18) 0.71866(10) 0.0212(3) Uani 1 1 d .
H20 H 0.131382 -0.034941 0.759297 0.025 Uiso 1 1 calc R
C8 C 0.13182(7) 0.21585(17) 0.45447(9) 0.0175(3) Uani 1 1 d .
H8 H 0.140917 0.319756 0.430794 0.021 Uiso 1 1 calc R
C19 C 0.22020(8) -0.15809(18) 0.74177(10) 0.0214(3) Uani 1 1 d .
H19 H 0.225257 -0.218432 0.796906 0.026 Uiso 1 1 calc R
C12 C 0.28666(7) 0.15829(18) 0.28280(9) 0.0199(3) Uani 1 1 d .
H12 H 0.282930 0.220064 0.228246 0.024 Uiso 1 1 calc R
C21 C 0.15470(7) 0.04039(18) 0.63788(9) 0.0187(3) Uani 1 1 d .
H21 H 0.117768 0.114907 0.625309 0.022 Uiso 1 1 calc R
C26 C 0.48020(7) -0.44945(17) 0.61413(9) 0.0178(3) Uani 1 1 d .
C1 C -0.05122(7) 0.32673(19) 0.45898(10) 0.0219(3) Uani 1 1 d .
C27 C 0.41458(7) -0.50858(17) 0.57721(9) 0.0185(3) Uani 1 1 d .
H27 H 0.407865 -0.622975 0.570436 0.022 Uiso 1 1 calc R
C23 C 0.36812(7) -0.22967(16) 0.56047(9) 0.0147(3) Uani 1 1 d .
N1 N -0.05524(6) 0.27471(17) 0.55419(9) 0.0261(3) Uani 1 1 d .
C11 C 0.23879(7) 0.17840(17) 0.34065(9) 0.0183(3) Uani 1 1 d .
H11 H 0.202191 0.252624 0.323968 0.022 Uiso 1 1 calc R
C28 C 0.35842(7) -0.40228(17) 0.54993(9) 0.0174(3) Uani 1 1 d .
C10 C 0.24306(6) 0.08875(16) 0.42640(9) 0.0149(3) Uani 1 1 d .
C31 C 0.54015(8) -0.56749(19) 0.64204(10) 0.0235(3) Uani 1 1 d .
H31A H 0.581912 -0.504808 0.661969 0.035 Uiso 1 1 calc GR
H31B H 0.546225 -0.635853 0.589890 0.035 Uiso 1 1 calc GR
H31C H 0.530505 -0.637019 0.692047 0.035 Uiso 1 1 calc GR
C30 C 0.44654(7) 0.01724(18) 0.60954(11) 0.0219(3) Uani 1 1 d .
H30A H 0.490601 0.036107 0.648296 0.033 Uiso 1 1 calc GR
H30B H 0.410061 0.065587 0.638075 0.033 Uiso 1 1 calc GR
H30C H 0.446776 0.067718 0.549883 0.033 Uiso 1 1 calc GR
C18 C 0.26752(7) -0.17567(17) 0.68286(9) 0.0189(3) Uani 1 1 d .
H18 H 0.305692 -0.245325 0.699598 0.023 Uiso 1 1 calc R
C2 C -0.10664(8) 0.4218(2) 0.41475(12) 0.0273(3) Uani 1 1 d .
H2 H -0.144304 0.445433 0.444647 0.033 Uiso 1 1 calc R
C3 C -0.10523(8) 0.4803(2) 0.32676(12) 0.0306(4) Uani 1 1 d .
H3 H -0.142079 0.543954 0.296824 0.037 Uiso 1 1 calc R
C4 C -0.04932(8) 0.4451(2) 0.28235(11) 0.0283(3) Uani 1 1 d .
H4 H -0.048210 0.486018 0.222918 0.034 Uiso 1 1 calc R
C29 C 0.28874(8) -0.47535(19) 0.50979(12) 0.0283(3) Uani 1 1 d .
H29A H 0.295407 -0.567111 0.469877 0.042 Uiso 1 1 calc GR
H29B H 0.260728 -0.391588 0.474636 0.042 Uiso 1 1 calc GR
H29C H 0.265665 -0.513923 0.559291 0.042 Uiso 1 1 calc GR

loop_
_atom_site_aniso_label
_atom_site_aniso_U_11
_atom_site_aniso_U_22
_atom_site_aniso_U_33
_atom_site_aniso_U_23
_atom_site_aniso_U_13
_atom_site_aniso_U_12
O1 0.0257(6) 0.0397(7) 0.0286(6) 0.0004(5) 0.0073(4) 0.0025(5)
O2 0.0254(6) 0.0745(10) 0.0379(7) -0.0064(7) 0.0168(5) 0.0063(6)
C6 0.0131(6) 0.0156(6) 0.0237(7) -0.0056(5) 0.0016(5) -0.0013(5)
C9 0.0129(6) 0.0137(6) 0.0189(6) -0.0033(5) 0.0012(5) -0.0002(5)
C16 0.0130(6) 0.0120(6) 0.0192(6) -0.0027(5) 0.0016(5) -0.0005(5)
C7 0.0177(6) 0.0170(7) 0.0202(6) -0.0035(5) 0.0024(5) 0.0009(5)
C13 0.0164(6) 0.0212(7) 0.0193(6) -0.0034(5) 0.0050(5) -0.0034(5)
C14 0.0135(6) 0.0171(7) 0.0212(6) -0.0026(5) 0.0033(5) -0.0002(5)
C17 0.0150(6) 0.0130(6) 0.0182(6) -0.0021(5) 0.0029(5) -0.0010(5)
C5 0.0213(7) 0.0208(7) 0.0269(7) -0.0026(6) 0.0027(5) 0.0012(6)
C24 0.0163(6) 0.0151(6) 0.0174(6) -0.0003(5) 0.0035(5) 0.0005(5)
C15 0.0126(6) 0.0134(6) 0.0178(6) -0.0028(5) 0.0025(5) -0.0015(5)
C25 0.0155(6) 0.0199(7) 0.0193(6) 0.0001(5) 0.0023(5) 0.0011(5)
C22 0.0139(6) 0.0136(6) 0.0184(6) -0.0040(5) 0.0025(5) -0.0011(5)
C20 0.0219(7) 0.0227(7) 0.0208(6) -0.0044(5) 0.0091(5) -0.0005(6)
C8 0.0173(6) 0.0153(6) 0.0196(6) -0.0017(5) 0.0025(5) 0.0022(5)
C19 0.0272(7) 0.0201(7) 0.0175(6) 0.0014(5) 0.0054(5) 0.0000(6)
C12 0.0208(7) 0.0217(7) 0.0165(6) 0.0013(5) 0.0012(5) -0.0033(5)
C21 0.0164(6) 0.0192(7) 0.0211(6) -0.0048(5) 0.0045(5) 0.0015(5)
C26 0.0202(7) 0.0187(7) 0.0159(6) 0.0028(5) 0.0070(5) 0.0060(5)
C1 0.0177(7) 0.0215(7) 0.0268(7) -0.0093(6) 0.0044(5) -0.0023(5)
C27 0.0233(7) 0.0119(6) 0.0219(6) 0.0010(5) 0.0082(5) 0.0021(5)
C23 0.0151(6) 0.0135(6) 0.0163(6) 0.0005(5) 0.0046(5) 0.0012(5)
N1 0.0191(6) 0.0313(7) 0.0290(7) -0.0103(5) 0.0075(5) -0.0027(5)
C11 0.0164(6) 0.0179(7) 0.0196(6) 0.0002(5) -0.0007(5) 0.0007(5)
C28 0.0173(6) 0.0153(6) 0.0208(6) -0.0012(5) 0.0064(5) -0.0004(5)
C10 0.0131(6) 0.0140(6) 0.0169(6) -0.0028(5) 0.0002(5) -0.0019(5)
C31 0.0242(7) 0.0219(7) 0.0248(7) 0.0039(6) 0.0054(6) 0.0091(6)
C30 0.0185(7) 0.0156(7) 0.0301(7) -0.0015(5) -0.0002(5) -0.0009(5)
C18 0.0199(7) 0.0164(7) 0.0205(7) 0.0004(5) 0.0037(5) 0.0015(5)
C2 0.0160(7) 0.0272(8) 0.0381(8) -0.0139(7) 0.0027(6) 0.0010(6)
C3 0.0219(8) 0.0271(8) 0.0393(9) -0.0069(7) -0.0059(6) 0.0069(6)
C4 0.0290(8) 0.0242(8) 0.0297(8) 0.0006(6) -0.0012(6) 0.0031(6)
C29 0.0198(7) 0.0179(7) 0.0465(9) -0.0052(6) 0.0033(6) -0.0030(6)

loop_
_atom_type_symbol
_atom_type_description
_atom_type_scat_dispersion_real
_atom_type_scat_dispersion_imag
_atom_type_scat_source
C C 0.0033 0.0016 'International Tables Vol C Tables 4.2.6.8 and 6.1.1.4'
H H 0.0000 0.0000 'International Tables Vol C Tables 4.2.6.8 and 6.1.1.4'
N N 0.0061 0.0033 'International Tables Vol C Tables 4.2.6.8 and 6.1.1.4'
O O 0.0106 0.0060 'International Tables Vol C Tables 4.2.6.8 and 6.1.1.4'

loop_
_geom_angle_atom_site_label_1
_geom_angle_atom_site_label_2
_geom_angle_atom_site_label_3
_geom_angle
C5 C6 C7 118.88(12)
C5 C6 C1 115.54(13)
C1 C6 C7 125.49(13)
C22 C9 C8 122.49(12)
C22 C9 C10 119.47(12)
C10 C9 C8 118.03(12)
C17 C16 C23 119.64(11)
C15 C16 C17 119.68(12)
C15 C16 C23 120.68(11)
C8 C7 C6 123.45(13)
C14 C13 C12 120.03(13)
C13 C14 C15 121.70(12)
C16 C17 C22 120.47(12)
C16 C17 C18 120.79(12)
C18 C17 C22 118.74(12)
C4 C5 C6 122.55(14)
C25 C24 C23 119.23(12)
C25 C24 C30 119.86(12)
C23 C24 C30 120.90(12)
C16 C15 C14 121.30(12)
C16 C15 C10 120.25(12)
C10 C15 C14 118.45(12)
C26 C25 C24 122.00(13)
C9 C22 C17 119.75(12)
C9 C22 C21 122.83(12)
C21 C22 C17 117.42(12)
C21 C20 C19 120.94(13)
C7 C8 C9 126.19(13)
C18 C19 C20 119.73(13)
C11 C12 C13 120.15(13)
C20 C21 C22 121.54(13)
C25 C26 C31 121.17(13)
C27 C26 C25 117.88(12)
C27 C26 C31 120.94(13)
C6 C1 N1 121.32(13)
C2 C1 C6 122.50(14)
C2 C1 N1 116.14(13)
C26 C27 C28 122.17(13)
C24 C23 C16 119.94(12)
C28 C23 C16 120.51(12)
C28 C23 C24 119.54(12)
O1 N1 C1 118.61(12)
O2 N1 O1 122.77(14)
O2 N1 C1 118.61(13)
C12 C11 C10 122.05(13)
C27 C28 C23 119.18(12)
C27 C28 C29 119.24(13)
C23 C28 C29 121.58(12)
C9 C10 C15 120.29(12)
C9 C10 C11 122.13(12)
C11 C10 C15 117.57(12)
C19 C18 C17 121.55(13)
C3 C2 C1 119.42(14)
C2 C3 C4 120.28(14)
C3 C4 C5 119.71(15)

loop_
_geom_bond_atom_site_label_1
_geom_bond_atom_site_label_2
_geom_bond_distance
O1 N1 1.2305(17)
O2 N1 1.2264(17)
C6 C7 1.4769(19)
C6 C5 1.395(2)
C6 C1 1.4086(19)
C9 C22 1.4145(18)
C9 C8 1.4815(18)
C9 C10 1.4164(18)
C16 C17 1.4102(18)
C16 C15 1.4055(18)
C16 C23 1.4961(17)
C7 C8 1.3292(19)
C13 C14 1.3594(19)
C13 C12 1.416(2)
C14 C15 1.4349(18)
C17 C22 1.4400(18)
C17 C18 1.4326(18)
C5 C4 1.386(2)
C24 C25 1.3929(19)
C24 C23 1.4061(18)
C24 C30 1.5042(19)
C15 C10 1.4342(18)
C25 C26 1.388(2)
C22 C21 1.4375(18)
C20 C19 1.416(2)
C20 C21 1.360(2)
C19 C18 1.3631(19)
C12 C11 1.362(2)
C26 C27 1.387(2)
C26 C31 1.5067(19)
C1 N1 1.463(2)
C1 C2 1.392(2)
C27 C28 1.3927(19)
C23 C28 1.4027(19)
C11 C10 1.4332(18)
C28 C29 1.5063(19)
C2 C3 1.370(2)
C3 C4 1.381(2)
